data_4026576
loop_
_publ_author_name
'Guillaume Malik'
'Audrey Est\'eoule'
'Pascal Retailleau'
'Philippe Dauban'

_publ_section_title
;
 Aziridines from Intramolecular Alkene Aziridination of Sulfamates:
 Reactivity toward Carbon Nucleophiles. Application to the Synthesis of
 Spisulosine and Its Fluoro Analogue
;
_journal_name_full 'Journal of Organic Chemistry'
_journal_page_first 7438
_journal_page_last 7448
_journal_paper_doi 10.1021/jo201209x
_journal_volume 76
_journal_year 2011
_chemical_absolute_configuration ad
_chemical_formula_moiety 'C12 H16 F N O5 S2'
_chemical_formula_sum 'C12 H16 F N O5 S2'
_chemical_formula_weight 337.38
_chemical_name_systematic
;
(4S,5R)-5-fluoro-4-methyl-3-tosyl-1,2,3-oxathiazepane 2,2-dioxide
;
_space_group_IT_number 19
_symmetry_cell_setting orthorhombic
_symmetry_space_group_name_Hall 'P 2ac 2ab'
_symmetry_space_group_name_H-M 'P 21 21 21'
_atom_sites_solution_hydrogens difmap
_atom_sites_solution_primary direct
_atom_sites_solution_secondary difmap
_audit_creation_method SHELXL-97
_cell_angle_alpha 90.00
_cell_angle_beta 90.00
_cell_angle_gamma 90.00
_cell_formula_units_Z 4
_cell_length_a 8.4810(4)
_cell_length_b 11.2846(5)
_cell_length_c 15.6157(11)
_cell_measurement_reflns_used 7388
_cell_measurement_temperature 293(2)
_cell_measurement_theta_max 71.9
_cell_measurement_theta_min 6.5
_cell_volume 1494.50(14)
_computing_cell_refinement 'CrystalClear-SM Expert 2.0 r4 (Rigaku, 2009)'
_computing_data_collection 'CrystalClear-SM Expert 2.0 r4 (Rigaku, 2009)'
_computing_data_reduction 'CrystalClear-SM Expert 2.0 r4 (Rigaku, 2009)'
_computing_molecular_graphics 'PLATON (Spek, 2003)'
_computing_publication_material 'SHELXL97 (Sheldrick, 2008)'
_computing_structure_refinement 'SHELXL97 (Sheldrick, 2008); CRYSTALBUILDER (Welter, 2006)'
_computing_structure_solution 'SHELXS97 (Sheldrick, 2008)'
_diffrn_ambient_temperature 293(2)
_diffrn_detector_type 'RAPID II large area curved imaging plate detector '
_diffrn_measured_fraction_theta_full 0.994
_diffrn_measured_fraction_theta_max 0.994
_diffrn_measurement_device_type 'Rigaku rapid II RAXIS conversion'
_diffrn_measurement_method 'profile data from \w-scans'
_diffrn_radiation_monochromator graphite
_diffrn_radiation_source 'fine-focus sealed tube'
_diffrn_radiation_type CuK\a
_diffrn_radiation_wavelength 1.54187
_diffrn_reflns_av_R_equivalents 0.0493
_diffrn_reflns_av_sigmaI/netI 0.0344
_diffrn_reflns_limit_h_max 7
_diffrn_reflns_limit_h_min -10
_diffrn_reflns_limit_k_max 13
_diffrn_reflns_limit_k_min -13
_diffrn_reflns_limit_l_max 19
_diffrn_reflns_limit_l_min -18
_diffrn_reflns_number 16970
_diffrn_reflns_theta_full 72.15
_diffrn_reflns_theta_max 72.15
_diffrn_reflns_theta_min 6.53
_exptl_absorpt_coefficient_mu 3.538
_exptl_absorpt_correction_T_max 1.000
_exptl_absorpt_correction_T_min 0.615
_exptl_absorpt_correction_type multi-scan
_exptl_absorpt_process_details 'FS_ABSCOR (Rigaku, 2009)'
_exptl_crystal_colour colourless
_exptl_crystal_density_diffrn 1.499
_exptl_crystal_description block
_exptl_crystal_F_000 704
_exptl_crystal_size_max 0.50
_exptl_crystal_size_mid 0.45
_exptl_crystal_size_min 0.25
_refine_diff_density_max 0.258
_refine_diff_density_min -0.526
_refine_diff_density_rms 0.046
_refine_ls_abs_structure_details 'Flack H D (1983), Acta Cryst. A39, 876-881; 1202 Friedel pairs'
_refine_ls_abs_structure_Flack 0.01(2)
_refine_ls_extinction_coef 0.0024(3)
_refine_ls_extinction_expression Fc^*^=kFc[1+0.001xFc^2^\l^3^/sin(2\q)]^-1/4^
_refine_ls_extinction_method SHELXL
_refine_ls_goodness_of_fit_ref 1.095
_refine_ls_hydrogen_treatment constr
_refine_ls_matrix_type full
_refine_ls_number_parameters 193
_refine_ls_number_reflns 2892
_refine_ls_number_restraints 0
_refine_ls_restrained_S_all 1.095
_refine_ls_R_factor_all 0.0413
_refine_ls_R_factor_gt 0.0353
_refine_ls_shift/su_max 0.001
_refine_ls_shift/su_mean 0.000
_refine_ls_structure_factor_coef Fsqd
_refine_ls_weighting_details 'calc w=1/[\s^2^(Fo^2^)+(0.0504P)^2^+0.4369P] where P=(Fo^2^+2Fc^2^)/3'
_refine_ls_weighting_scheme calc
_refine_ls_wR_factor_gt 0.0897
_refine_ls_wR_factor_ref 0.1081
_reflns_number_gt 2562
_reflns_number_total 2892
_reflns_threshold_expression >2sigma(I)
_cod_data_source_file jo201209x_si_002_2.cif
_cod_data_source_block compound_22
_cod_database_code 4026576

loop_
_symmetry_equiv_pos_as_xyz
'x, y, z'
'x+1/2, -y+1/2, -z'
'-x, y+1/2, -z+1/2'
'-x+1/2, -y, z+1/2'

loop_
_atom_site_label
_atom_site_type_symbol
_atom_site_fract_x
_atom_site_fract_y
_atom_site_fract_z
_atom_site_U_iso_or_equiv
_atom_site_adp_type
_atom_site_occupancy
_atom_site_symmetry_multiplicity
_atom_site_calc_flag
_atom_site_refinement_flags
S1 S 0.21837(11) 0.15430(7) 0.61040(5) 0.0548(2) Uani 1 1 d .
S2 S 0.49493(9) 0.24285(6) 0.69293(5) 0.04573(19) Uani 1 1 d .
F1 F 0.1739(3) 0.4180(2) 0.76853(13) 0.0852(7) Uani 1 1 d .
O1 O 0.0547(3) 0.2117(2) 0.59491(17) 0.0693(7) Uani 1 1 d .
O2 O 0.2092(3) 0.0674(2) 0.67552(18) 0.0746(7) Uani 1 1 d .
O3 O 0.2731(3) 0.1217(2) 0.52881(17) 0.0794(8) Uani 1 1 d .
O4 O 0.5390(3) 0.12797(19) 0.66444(16) 0.0618(6) Uani 1 1 d .
O5 O 0.5900(3) 0.3427(2) 0.67221(15) 0.0593(6) Uani 1 1 d .
N1 N 0.3173(3) 0.27027(19) 0.64961(15) 0.0438(6) Uani 1 1 d .
C4 C 0.2725(5) 0.3965(3) 0.6296(2) 0.0553(8) Uani 1 1 d .
H4 H 0.3624 0.4445 0.6485 0.066 Uiso 1 1 calc R
C5 C 0.1340(4) 0.4386(3) 0.6831(2) 0.0613(9) Uani 1 1 d .
H5 H 0.1268 0.5247 0.6757 0.074 Uiso 1 1 calc R
C6 C -0.0258(5) 0.3894(4) 0.6666(3) 0.0765(12) Uani 1 1 d .
H6A H -0.0611 0.4166 0.6109 0.092 Uiso 1 1 calc R
H6B H -0.0979 0.4209 0.7091 0.092 Uiso 1 1 calc R
C7 C -0.0348(4) 0.2559(4) 0.6687(3) 0.0800(12) Uani 1 1 d .
H7A H 0.0102 0.2260 0.7215 0.096 Uiso 1 1 calc R
H7B H -0.1437 0.2302 0.6652 0.096 Uiso 1 1 calc R
C8 C 0.2563(6) 0.4210(4) 0.5344(3) 0.0821(13) Uani 1 1 d .
H8A H 0.3516 0.3981 0.5056 0.123 Uiso 1 1 calc R
H8B H 0.2377 0.5040 0.5256 0.123 Uiso 1 1 calc R
H8C H 0.1694 0.3763 0.5118 0.123 Uiso 1 1 calc R
C11 C 0.4693(4) 0.2390(2) 0.80412(19) 0.0458(7) Uani 1 1 d .
C12 C 0.5138(5) 0.3362(3) 0.8528(2) 0.0590(9) Uani 1 1 d .
H12 H 0.5465 0.4057 0.8262 0.071 Uiso 1 1 calc R
C13 C 0.5090(5) 0.3292(3) 0.9410(2) 0.0659(9) Uani 1 1 d .
H13 H 0.5412 0.3937 0.9736 0.079 Uiso 1 1 calc R
C14 C 0.4570(4) 0.2276(3) 0.9814(2) 0.0626(9) Uani 1 1 d .
C15 C 0.4079(5) 0.1327(3) 0.9317(2) 0.0665(10) Uani 1 1 d .
H15 H 0.3692 0.0649 0.9582 0.080 Uiso 1 1 calc R
C16 C 0.4155(4) 0.1374(3) 0.8438(2) 0.0559(8) Uani 1 1 d .
H16 H 0.3846 0.0725 0.8112 0.067 Uiso 1 1 calc R
C17 C 0.4572(7) 0.2197(4) 1.0784(3) 0.0985(16) Uani 1 1 d .
H17A H 0.3664 0.2601 1.1007 0.148 Uiso 1 1 calc R
H17B H 0.5512 0.2561 1.1005 0.148 Uiso 1 1 calc R
H17C H 0.4542 0.1380 1.0955 0.148 Uiso 1 1 calc R

loop_
_atom_site_aniso_label
_atom_site_aniso_U_11
_atom_site_aniso_U_22
_atom_site_aniso_U_33
_atom_site_aniso_U_23
_atom_site_aniso_U_13
_atom_site_aniso_U_12
S1 0.0543(5) 0.0500(4) 0.0602(4) -0.0121(3) -0.0036(4) -0.0039(4)
S2 0.0414(4) 0.0379(3) 0.0579(4) -0.0011(3) 0.0015(3) 0.0032(3)
F1 0.0785(16) 0.115(2) 0.0621(12) -0.0281(12) -0.0077(11) 0.0201(14)
O1 0.0424(13) 0.0864(17) 0.0791(16) -0.0226(13) -0.0139(11) -0.0018(12)
O2 0.0800(19) 0.0527(12) 0.0911(18) 0.0058(12) -0.0039(15) -0.0196(14)
O3 0.0871(19) 0.0834(17) 0.0678(14) -0.0366(13) 0.0030(14) 0.0037(16)
O4 0.0597(16) 0.0474(11) 0.0784(15) -0.0094(10) 0.0031(12) 0.0166(10)
O5 0.0492(13) 0.0557(12) 0.0729(15) 0.0114(11) 0.0061(11) -0.0083(11)
N1 0.0447(15) 0.0349(11) 0.0519(12) -0.0045(10) -0.0030(11) 0.0035(10)
C4 0.059(2) 0.0387(14) 0.0677(19) 0.0031(13) -0.0009(16) 0.0082(14)
C5 0.058(2) 0.0598(18) 0.066(2) -0.0100(17) -0.0062(17) 0.0190(16)
C6 0.054(2) 0.100(3) 0.076(2) -0.022(2) -0.0057(19) 0.029(2)
C7 0.0355(19) 0.102(3) 0.103(3) -0.017(3) 0.0142(18) -0.003(2)
C8 0.085(3) 0.086(3) 0.076(2) 0.029(2) 0.009(2) 0.026(2)
C11 0.0471(17) 0.0352(12) 0.0550(15) 0.0035(12) -0.0057(13) 0.0024(12)
C12 0.073(2) 0.0372(13) 0.0664(18) -0.0003(13) -0.0058(18) -0.0083(17)
C13 0.086(3) 0.0496(16) 0.0622(18) -0.0075(14) -0.010(2) -0.008(2)
C14 0.064(2) 0.064(2) 0.0594(18) 0.0048(15) -0.0104(16) 0.0020(17)
C15 0.086(3) 0.0463(17) 0.067(2) 0.0137(16) -0.0094(19) -0.0055(18)
C16 0.069(2) 0.0388(14) 0.0602(18) 0.0042(13) -0.0110(17) -0.0045(15)
C17 0.136(5) 0.099(3) 0.061(2) 0.006(2) -0.009(3) -0.016(3)

loop_
_atom_type_symbol
_atom_type_description
_atom_type_scat_dispersion_real
_atom_type_scat_dispersion_imag
_atom_type_scat_source
S S 0.3331 0.5567 'International Tables Vol C Tables 4.2.6.8 and 6.1.1.4'
F F 0.0727 0.0534 'International Tables Vol C Tables 4.2.6.8 and 6.1.1.4'
O O 0.0492 0.0322 'International Tables Vol C Tables 4.2.6.8 and 6.1.1.4'
N N 0.0311 0.0180 'International Tables Vol C Tables 4.2.6.8 and 6.1.1.4'
C C 0.0181 0.0091 'International Tables Vol C Tables 4.2.6.8 and 6.1.1.4'
H H 0.0000 0.0000 'International Tables Vol C Tables 4.2.6.8 and 6.1.1.4'

loop_
_geom_angle_atom_site_label_1
_geom_angle_atom_site_label_2
_geom_angle_atom_site_label_3
_geom_angle
O3 S1 O2 119.25(17)
O3 S1 O1 105.28(17)
O2 S1 O1 110.63(17)
O3 S1 N1 111.80(15)
O2 S1 N1 107.89(14)
O1 S1 N1 100.34(13)
O4 S2 O5 120.16(15)
O4 S2 N1 106.12(13)
O5 S2 N1 105.71(13)
O4 S2 C11 108.72(14)
O5 S2 C11 108.38(14)
N1 S2 C11 107.02(14)
C7 O1 S1 118.9(3)
C4 N1 S1 122.5(2)
C4 N1 S2 118.9(2)
S1 N1 S2 116.98(13)
N1 C4 C5 112.1(3)
N1 C4 C8 113.4(3)
C5 C4 C8 114.4(3)
N1 C4 H4 105.3
C5 C4 H4 105.3
C8 C4 H4 105.3
F1 C5 C6 109.0(3)
F1 C5 C4 106.6(3)
C6 C5 C4 119.5(3)
F1 C5 H5 107.0
C6 C5 H5 107.0
C4 C5 H5 107.0
C5 C6 C7 114.5(3)
C5 C6 H6A 108.6
C7 C6 H6A 108.6
C5 C6 H6B 108.6
C7 C6 H6B 108.6
H6A C6 H6B 107.6
O1 C7 C6 107.3(4)
O1 C7 H7A 110.3
C6 C7 H7A 110.3
O1 C7 H7B 110.3
C6 C7 H7B 110.3
H7A C7 H7B 108.5
C4 C8 H8A 109.5
C4 C8 H8B 109.5
H8A C8 H8B 109.5
C4 C8 H8C 109.5
H8A C8 H8C 109.5
H8B C8 H8C 109.5
C16 C11 C12 120.1(3)
C16 C11 S2 120.4(2)
C12 C11 S2 119.4(2)
C13 C12 C11 119.6(3)
C13 C12 H12 120.2
C11 C12 H12 120.2
C12 C13 C14 120.9(3)
C12 C13 H13 119.6
C14 C13 H13 119.6
C13 C14 C15 118.7(3)
C13 C14 C17 120.3(3)
C15 C14 C17 121.0(3)
C16 C15 C14 121.0(3)
C16 C15 H15 119.5
C14 C15 H15 119.5
C15 C16 C11 119.7(3)
C15 C16 H16 120.2
C11 C16 H16 120.2
C14 C17 H17A 109.5
C14 C17 H17B 109.5
H17A C17 H17B 109.5
C14 C17 H17C 109.5
H17A C17 H17C 109.5
H17B C17 H17C 109.5

loop_
_geom_bond_atom_site_label_1
_geom_bond_atom_site_label_2
_geom_bond_distance
S1 O3 1.405(3)
S1 O2 1.415(3)
S1 O1 1.550(3)
S1 N1 1.671(2)
S2 O4 1.421(2)
S2 O5 1.423(2)
S2 N1 1.680(3)
S2 C11 1.750(3)
F1 C5 1.395(4)
O1 C7 1.467(5)
N1 C4 1.507(3)
C4 C5 1.518(5)
C4 C8 1.518(5)
C4 H4 0.9800
C5 C6 1.487(5)
C5 H5 0.9800
C6 C7 1.508(6)
C6 H6A 0.9700
C6 H6B 0.9700
C7 H7A 0.9700
C7 H7B 0.9700
C8 H8A 0.9600
C8 H8B 0.9600
C8 H8C 0.9600
C11 C16 1.380(4)
C11 C12 1.386(4)
C12 C13 1.380(5)
C12 H12 0.9300
C13 C14 1.381(5)
C13 H13 0.9300
C14 C15 1.386(5)
C14 C17 1.517(5)
C15 C16 1.376(5)
C15 H15 0.9300
C16 H16 0.9300
C17 H17A 0.9600
C17 H17B 0.9600
C17 H17C 0.9600

loop_
_geom_torsion_atom_site_label_1
_geom_torsion_atom_site_label_2
_geom_torsion_atom_site_label_3
_geom_torsion_atom_site_label_4
_geom_torsion
O3 S1 O1 C7 -179.9(3)
O2 S1 O1 C7 50.0(3)
N1 S1 O1 C7 -63.7(3)
O3 S1 N1 C4 85.8(3)
O2 S1 N1 C4 -141.2(3)
O1 S1 N1 C4 -25.4(3)
O3 S1 N1 S2 -79.7(2)
O2 S1 N1 S2 53.3(2)
O1 S1 N1 S2 169.09(16)
O4 S2 N1 C4 -150.2(2)
O5 S2 N1 C4 -21.6(3)
C11 S2 N1 C4 93.8(2)
O4 S2 N1 S1 15.9(2)
O5 S2 N1 S1 144.53(16)
C11 S2 N1 S1 -100.08(16)
S1 N1 C4 C5 79.3(3)
S2 N1 C4 C5 -115.4(3)
S1 N1 C4 C8 -52.1(4)
S2 N1 C4 C8 113.2(3)
N1 C4 C5 F1 53.8(4)
C8 C4 C5 F1 -175.3(3)
N1 C4 C5 C6 -70.2(4)
C8 C4 C5 C6 60.7(5)
F1 C5 C6 C7 -68.9(4)
C4 C5 C6 C7 53.9(5)
S1 O1 C7 C6 106.1(3)
C5 C6 C7 O1 -67.6(5)
O4 S2 C11 C16 -32.0(3)
O5 S2 C11 C16 -164.1(3)
N1 S2 C11 C16 82.3(3)
O4 S2 C11 C12 143.6(3)
O5 S2 C11 C12 11.4(3)
N1 S2 C11 C12 -102.1(3)
C16 C11 C12 C13 2.2(6)
S2 C11 C12 C13 -173.4(3)
C11 C12 C13 C14 -1.5(6)
C12 C13 C14 C15 -0.7(6)
C12 C13 C14 C17 178.1(4)
C13 C14 C15 C16 2.2(6)
C17 C14 C15 C16 -176.5(4)
C14 C15 C16 C11 -1.6(6)
C12 C11 C16 C15 -0.7(5)
S2 C11 C16 C15 174.9(3)
